data_7154730
loop_
_publ_author_name
'Disetti, Paolo'
'Moccia, Maria'
'Salazar Illera, Diana'
'Suresh, Surisetti'
'Adamo, Mauro F. A.'

_publ_section_title
;
 Catalytic enantioselective addition of isocyanoacetate to
 3-methyl-4-nitro-5-styrylisoxazoles under phase transfer catalysis
 conditions.
;
_journal_issue 43
_journal_name_full 'Organic &amp; biomolecular chemistry'
_journal_page_first 10609
_journal_page_last 10612
_journal_paper_doi 10.1039/c5ob01880c
_journal_volume 13
_journal_year 2015
_chemical_formula_sum 'C17 H19 N3 O5'
_chemical_formula_weight 345.35
_chemical_name_systematic
; 
 ? 
;
_space_group_IT_number 19
_symmetry_cell_setting orthorhombic
_symmetry_space_group_name_Hall 'P 2ac 2ab'
_symmetry_space_group_name_H-M 'P 21 21 21'
_atom_sites_solution_hydrogens geom
_atom_sites_solution_primary direct
_atom_sites_solution_secondary difmap
_audit_creation_method SHELXL-97
_audit_update_record
;
2014-06-18 deposited with the CCDC.
2015-09-29 downloaded from the CCDC.
;
_cell_angle_alpha 90.00
_cell_angle_beta 90.00
_cell_angle_gamma 90.00
_cell_formula_units_Z 4
_cell_length_a 7.0673(14)
_cell_length_b 14.647(3)
_cell_length_c 15.480(3)
_cell_measurement_temperature 293(2)
_cell_volume 1602.4(6)
_computing_cell_refinement Crystalclear
_computing_data_collection Crystalclear
_computing_data_reduction Crystalclear
_computing_molecular_graphics Shelxl
_computing_publication_material 'Shelxl and Mercury'
_computing_structure_refinement 'SHELXL-97 (Sheldrick, 1997)'
_computing_structure_solution 'SHELXS-97 (Sheldrick, 1990)'
_diffrn_ambient_temperature 293(2)
_diffrn_measured_fraction_theta_full 0.958
_diffrn_measured_fraction_theta_max 0.958
_diffrn_measurement_device_type 'Rigaku Saturn 724'
_diffrn_measurement_method 'omega and phi scans'
_diffrn_radiation_monochromator graphite
_diffrn_radiation_source 'fine-focus sealed tube'
_diffrn_radiation_type MoK\a
_diffrn_radiation_wavelength 0.71073
_diffrn_reflns_av_R_equivalents 0.0206
_diffrn_reflns_av_sigmaI/netI 0.0209
_diffrn_reflns_limit_h_max 8
_diffrn_reflns_limit_h_min -6
_diffrn_reflns_limit_k_max 10
_diffrn_reflns_limit_k_min -17
_diffrn_reflns_limit_l_max 18
_diffrn_reflns_limit_l_min -15
_diffrn_reflns_number 6579
_diffrn_reflns_theta_full 25.00
_diffrn_reflns_theta_max 25.00
_diffrn_reflns_theta_min 2.78
_exptl_absorpt_coefficient_mu 0.107
_exptl_absorpt_correction_T_max 1.0000
_exptl_absorpt_correction_T_min 0.9040
_exptl_absorpt_correction_type multi-scan
_exptl_absorpt_process_details Crystalclear
_exptl_crystal_colour yellow
_exptl_crystal_density_diffrn 1.432
_exptl_crystal_density_method 'not measured'
_exptl_crystal_description prism
_exptl_crystal_F_000 728
_exptl_crystal_size_max 0.70
_exptl_crystal_size_mid 0.30
_exptl_crystal_size_min 0.20
_refine_diff_density_max 0.140
_refine_diff_density_min -0.434
_refine_diff_density_rms 0.040
_refine_ls_abs_structure_details 'Flack H D (1983), Acta Cryst. A39, 876-881'
_refine_ls_abs_structure_Flack 0.1(10)
_refine_ls_extinction_method none
_refine_ls_goodness_of_fit_ref 1.050
_refine_ls_hydrogen_treatment constr
_refine_ls_matrix_type full
_refine_ls_number_parameters 229
_refine_ls_number_reflns 2696
_refine_ls_number_restraints 0
_refine_ls_restrained_S_all 1.050
_refine_ls_R_factor_all 0.0338
_refine_ls_R_factor_gt 0.0333
_refine_ls_shift/su_max 0.001
_refine_ls_shift/su_mean 0.000
_refine_ls_structure_factor_coef Fsqd
_refine_ls_weighting_details 'calc w=1/[\s^2^(Fo^2^)+(0.0590P)^2^+0.4672P] where P=(Fo^2^+2Fc^2^)/3'
_refine_ls_weighting_scheme calc
_refine_ls_wR_factor_gt 0.0928
_refine_ls_wR_factor_ref 0.0932
_reflns_number_gt 2660
_reflns_number_total 2696
_reflns_threshold_expression >2sigma(I)
_cod_data_source_file c5ob01880c2.cif
_cod_data_source_block shelxl
_cod_depositor_comments
;
          Adding full bibliography for 7154730.cif.

2018-03-15
Z value and formula fixed to values more according to usual
chemical conventions.                 miguel
;
_cod_original_formula_sum 'C68 H76 N12 O20'
_cod_original_formula_weight 1381.41
_cod_original_formula_units_Z 1
_cod_original_sg_symbol_H-M P2(1)2(1)2(1)
_cod_database_code 7154730

loop_
_symmetry_equiv_pos_as_xyz
'x, y, z'
'-x+1/2, -y, z+1/2'
'x+1/2, -y+1/2, -z'
'-x, y+1/2, -z+1/2'

loop_
_atom_site_label
_atom_site_type_symbol
_atom_site_fract_x
_atom_site_fract_y
_atom_site_fract_z
_atom_site_U_iso_or_equiv
_atom_site_adp_type
_atom_site_occupancy
_atom_site_symmetry_multiplicity
_atom_site_calc_flag
_atom_site_refinement_flags
O1 O 1.2447(2) 0.28172(10) 0.03068(9) 0.0299(3) Uani 1 1 d .
O2 O 1.0284(2) 0.24953(8) 0.13260(8) 0.0226(3) Uani 1 1 d .
O3 O 0.63617(17) 0.53858(8) -0.02523(8) 0.0205(3) Uani 1 1 d .
O4 O 1.10471(19) 0.70525(9) -0.05667(9) 0.0257(3) Uani 1 1 d .
O5 O 0.9020(2) 0.79443(9) -0.12006(9) 0.0307(3) Uani 1 1 d .
N1 N 1.2216(2) 0.46786(11) 0.07277(10) 0.0226(3) Uani 1 1 d .
H22 H 1.3422 0.4630 0.0786 0.027 Uiso 1 1 calc R
N2 N 0.5111(2) 0.59558(10) -0.07416(10) 0.0221(3) Uani 1 1 d .
H2A H 0.4662 0.5652 -0.1204 0.026 Uiso 1 1 calc R
H2B H 0.4127 0.6136 -0.0414 0.026 Uiso 1 1 calc R
N3 N 0.9426(2) 0.72253(10) -0.08219(9) 0.0213(3) Uani 1 1 d .
C1 C 0.6328(3) 0.35877(13) 0.15388(12) 0.0218(4) Uani 1 1 d .
H1 H 0.6531 0.3062 0.1215 0.026 Uiso 1 1 calc R
C2 C 0.4995(3) 0.35803(14) 0.21980(12) 0.0251(4) Uani 1 1 d .
H2 H 0.4337 0.3047 0.2323 0.030 Uiso 1 1 calc R
C3 C 0.4643(3) 0.43643(15) 0.26689(12) 0.0268(4) Uani 1 1 d .
H3 H 0.3756 0.4358 0.3113 0.032 Uiso 1 1 calc R
C4 C 0.5616(3) 0.51590(15) 0.24774(12) 0.0295(4) Uani 1 1 d .
H4A H 0.5357 0.5691 0.2783 0.035 Uiso 1 1 calc R
C5 C 0.6980(3) 0.51651(14) 0.18293(12) 0.0266(4) Uani 1 1 d .
H5A H 0.7640 0.5700 0.1709 0.032 Uiso 1 1 calc R
C6 C 0.7364(3) 0.43747(12) 0.13585(11) 0.0190(4) Uani 1 1 d .
C7 C 1.0864(3) 0.40318(12) 0.10842(11) 0.0194(4) Uani 1 1 d .
H7 H 1.0818 0.4096 0.1714 0.023 Uiso 1 1 calc R
C8 C 1.1331(2) 0.30540(12) 0.08488(11) 0.0193(4) Uani 1 1 d .
C9 C 0.8116(3) 0.57619(12) -0.02227(11) 0.0176(4) Uani 1 1 d .
C10 C 0.7993(3) 0.65830(12) -0.06808(11) 0.0180(4) Uani 1 1 d .
C11 C 0.6100(3) 0.66519(12) -0.09833(11) 0.0201(4) Uani 1 1 d .
C12 C 0.5195(3) 0.73661(13) -0.15270(12) 0.0266(4) Uani 1 1 d .
H12A H 0.3888 0.7215 -0.1616 0.040 Uiso 1 1 calc R
H12B H 0.5829 0.7398 -0.2075 0.040 Uiso 1 1 calc R
H12C H 0.5285 0.7946 -0.1241 0.040 Uiso 1 1 calc R
C13 C 0.8912(3) 0.43391(11) 0.06806(11) 0.0176(4) Uani 1 1 d .
H13 H 0.8548 0.3897 0.0235 0.021 Uiso 1 1 calc R
C14 C 0.9448(3) 0.52398(12) 0.02390(11) 0.0184(4) Uani 1 1 d .
C15 C 1.1372(3) 0.53545(12) 0.03009(12) 0.0207(4) Uani 1 1 d .
H15 H 1.2016 0.5851 0.0070 0.025 Uiso 1 1 calc R
C16 C 1.0402(3) 0.15203(12) 0.11294(12) 0.0250(4) Uani 1 1 d .
H16A H 1.1597 0.1273 0.1330 0.030 Uiso 1 1 calc R
H16B H 1.0308 0.1421 0.0511 0.030 Uiso 1 1 calc R
C17 C 0.8786(4) 0.10702(14) 0.15868(15) 0.0409(6) Uani 1 1 d .
H17A H 0.8944 0.1138 0.2199 0.061 Uiso 1 1 calc R
H17B H 0.8759 0.0433 0.1442 0.061 Uiso 1 1 calc R
H17C H 0.7620 0.1351 0.1412 0.061 Uiso 1 1 calc R

loop_
_atom_site_aniso_label
_atom_site_aniso_U_11
_atom_site_aniso_U_22
_atom_site_aniso_U_33
_atom_site_aniso_U_23
_atom_site_aniso_U_13
_atom_site_aniso_U_12
O1 0.0284(8) 0.0257(7) 0.0356(7) -0.0049(6) 0.0113(6) -0.0011(6)
O2 0.0294(7) 0.0160(6) 0.0224(6) -0.0003(5) 0.0060(5) 0.0015(6)
O3 0.0162(6) 0.0188(6) 0.0267(7) 0.0046(5) -0.0012(5) -0.0010(5)
O4 0.0224(7) 0.0233(6) 0.0315(7) 0.0013(5) -0.0012(5) -0.0051(6)
O5 0.0360(8) 0.0200(6) 0.0361(7) 0.0088(6) 0.0011(6) -0.0031(6)
N1 0.0147(7) 0.0224(8) 0.0306(8) 0.0033(7) -0.0013(6) -0.0024(6)
N2 0.0180(8) 0.0262(8) 0.0220(7) 0.0021(6) -0.0016(6) 0.0020(7)
N3 0.0259(9) 0.0186(8) 0.0194(7) -0.0002(6) 0.0036(7) -0.0022(6)
C1 0.0197(9) 0.0214(8) 0.0242(9) 0.0037(7) -0.0028(7) 0.0016(8)
C2 0.0182(9) 0.0311(10) 0.0262(9) 0.0119(8) -0.0002(8) -0.0002(8)
C3 0.0196(9) 0.0417(12) 0.0191(8) 0.0063(8) 0.0021(8) 0.0041(8)
C4 0.0289(10) 0.0349(11) 0.0248(9) -0.0063(8) 0.0047(9) 0.0011(9)
C5 0.0263(10) 0.0251(9) 0.0284(9) -0.0040(8) 0.0038(8) -0.0032(9)
C6 0.0162(9) 0.0227(9) 0.0182(8) 0.0017(7) -0.0017(7) 0.0022(7)
C7 0.0195(9) 0.0202(9) 0.0186(8) 0.0000(7) 0.0005(7) -0.0019(7)
C8 0.0155(8) 0.0232(9) 0.0193(8) 0.0000(7) -0.0015(7) -0.0005(7)
C9 0.0179(8) 0.0167(8) 0.0180(8) -0.0012(7) 0.0042(7) -0.0006(7)
C10 0.0215(9) 0.0145(8) 0.0179(8) -0.0017(7) 0.0036(7) -0.0007(7)
C11 0.0234(9) 0.0209(9) 0.0161(8) -0.0018(7) 0.0021(7) 0.0007(8)
C12 0.0311(11) 0.0256(9) 0.0231(9) 0.0050(7) -0.0012(8) 0.0005(9)
C13 0.0168(9) 0.0172(8) 0.0188(8) -0.0007(6) -0.0007(7) -0.0017(7)
C14 0.0199(9) 0.0169(8) 0.0185(8) -0.0012(6) 0.0010(7) -0.0023(7)
C15 0.0212(9) 0.0177(8) 0.0232(9) -0.0012(7) 0.0026(7) -0.0037(7)
C16 0.0314(11) 0.0151(9) 0.0285(9) -0.0014(7) 0.0012(8) 0.0021(8)
C17 0.0597(16) 0.0217(9) 0.0413(12) -0.0043(9) 0.0209(12) -0.0085(11)

loop_
_atom_type_symbol
_atom_type_description
_atom_type_scat_dispersion_real
_atom_type_scat_dispersion_imag
_atom_type_scat_source
C C 0.0033 0.0016 'International Tables Vol C Tables 4.2.6.8 and 6.1.1.4'
H H 0.0000 0.0000 'International Tables Vol C Tables 4.2.6.8 and 6.1.1.4'
N N 0.0061 0.0033 'International Tables Vol C Tables 4.2.6.8 and 6.1.1.4'
O O 0.0106 0.0060 'International Tables Vol C Tables 4.2.6.8 and 6.1.1.4'

loop_
_geom_angle_atom_site_label_1
_geom_angle_atom_site_label_2
_geom_angle_atom_site_label_3
_geom_angle
C8 O2 C16 117.02(14)
C9 O3 N2 110.17(13)
C15 N1 C7 112.22(15)
C15 N1 H1 123.9
C7 N1 H1 123.9
C11 N2 O3 106.21(15)
C11 N2 H2A 110.5
O3 N2 H2A 110.5
C11 N2 H2B 110.5
O3 N2 H2B 110.5
H2A N2 H2B 108.7
O4 N3 O5 122.62(15)
O4 N3 C10 118.84(15)
O5 N3 C10 118.54(16)
C2 C1 C6 120.65(18)
C2 C1 H1 119.7
C6 C1 H1 119.7
C3 C2 C1 120.18(18)
C3 C2 H2 119.9
C1 C2 H2 119.9
C2 C3 C4 119.76(17)
C2 C3 H3 120.1
C4 C3 H3 120.1
C3 C4 C5 120.27(19)
C3 C4 H4A 119.9
C5 C4 H4A 119.9
C4 C5 C6 120.41(19)
C4 C5 H5A 119.8
C6 C5 H5A 119.8
C1 C6 C5 118.67(17)
C1 C6 C13 119.27(16)
C5 C6 C13 122.03(17)
N1 C7 C8 112.44(15)
N1 C7 C13 103.77(14)
C8 C7 C13 111.38(14)
N1 C7 H7 109.7
C8 C7 H7 109.7
C13 C7 H7 109.7
O1 C8 O2 125.16(17)
O1 C8 C7 125.70(16)
O2 C8 C7 109.12(14)
O3 C9 C10 105.97(15)
O3 C9 C14 114.04(15)
C10 C9 C14 139.98(17)
C9 C10 N3 127.75(17)
C9 C10 C11 106.65(16)
N3 C10 C11 125.60(16)
N2 C11 C10 110.98(16)
N2 C11 C12 119.10(18)
C10 C11 C12 129.90(17)
C11 C12 H12A 109.5
C11 C12 H12B 109.5
H12A C12 H12B 109.5
C11 C12 H12C 109.5
H12A C12 H12C 109.5
H12B C12 H12C 109.5
C6 C13 C14 117.20(15)
C6 C13 C7 111.48(14)
C14 C13 C7 101.86(14)
C6 C13 H13 108.6
C14 C13 H13 108.6
C7 C13 H13 108.6
C15 C14 C9 129.13(17)
C15 C14 C13 108.59(16)
C9 C14 C13 121.90(15)
N1 C15 C14 112.79(17)
N1 C15 H15 123.6
C14 C15 H15 123.6
O2 C16 C17 106.75(16)
O2 C16 H16A 110.4
C17 C16 H16A 110.4
O2 C16 H16B 110.4
C17 C16 H16B 110.4
H16A C16 H16B 108.6
C16 C17 H17A 109.5
C16 C17 H17B 109.5
H17A C17 H17B 109.5
C16 C17 H17C 109.5
H17A C17 H17C 109.5
H17B C17 H17C 109.5

loop_
_geom_bond_atom_site_label_1
_geom_bond_atom_site_label_2
_geom_bond_distance
O1 C8 1.203(2)
O2 C8 1.328(2)
O2 C16 1.463(2)
O3 C9 1.358(2)
O3 N2 1.4325(19)
O4 N3 1.238(2)
O5 N3 1.239(2)
N1 C15 1.331(2)
N1 C7 1.454(2)
N1 H1 0.8600
N2 C11 1.292(2)
N2 H2A 0.9000
N2 H2B 0.9000
N3 C10 1.399(2)
C1 C2 1.389(3)
C1 C6 1.394(3)
C1 H1 0.9300
C2 C3 1.383(3)
C2 H2 0.9300
C3 C4 1.384(3)
C3 H3 0.9300
C4 C5 1.391(3)
C4 H4A 0.9300
C5 C6 1.395(3)
C5 H5A 0.9300
C6 C13 1.517(2)
C7 C8 1.514(2)
C7 C13 1.580(2)
C7 H7 0.9800
C9 C10 1.399(2)
C9 C14 1.408(3)
C10 C11 1.421(3)
C11 C12 1.487(3)
C12 H12A 0.9600
C12 H12B 0.9600
C12 H12C 0.9600
C13 C14 1.533(2)
C13 H13 0.9800
C14 C15 1.373(3)
C15 H15 0.9300
C16 C17 1.497(3)
C16 H16A 0.9700
C16 H16B 0.9700
C17 H17A 0.9600
C17 H17B 0.9600
C17 H17C 0.9600
